data_1509073
loop_
_publ_author_name
'van Bolhuis, F.'
'Wiegers, G.A.'
'Haange, R.J.'

_publ_section_title
;
 The crystal structure of stage-2 4H- Ag0.22 Nb S2.
;
_journal_name_full 'Physica Status Solidi, Sectio A: Applied Research'
_journal_page_first 817
_journal_page_last 824
_journal_paper_doi 10.1002/pssa.2211070237
_journal_volume 107
_journal_year 1988
_chemical_formula_sum 'Ag0.22 Nb S2'
_chemical_name_systematic 'Silver niobium sulfide (.22/1/2)'
_space_group_IT_number 186
_symmetry_space_group_name_Hall 'P 6c -2c'
_symmetry_space_group_name_H-M 'P 63 m c'
_cell_angle_alpha 90
_cell_angle_beta 90
_cell_angle_gamma 120
_cell_formula_units_Z 4
_cell_length_a 3.334
_cell_length_b 3.334
_cell_length_c 26.09
_cell_volume 251.152
_citation_journal_id_ASTM PSSABA
_cod_data_source_file silver0-1_32.cif
_cod_data_source_block Ag0.22Nb1S2
_cod_original_cell_volume 251.1516
_cod_original_formula_sum 'Ag0.22 Nb1 S2'
_cod_database_code 1509073

loop_
_symmetry_equiv_pos_as_xyz
x,y,z
x-y,x,z+1/2
-y,x-y,z
-x,-y,z+1/2
-x+y,-x,z
y,-x+y,z+1/2
y,x,z+1/2
-x+y,y,z
-x,-x+y,z+1/2
-y,-x,z
x-y,-y,z+1/2
x,x-y,z

loop_
_atom_site_label
_atom_site_type_symbol
_atom_site_fract_x
_atom_site_fract_y
_atom_site_fract_z
_atom_site_occupancy
Ag1 Ag+1 0.3333 0.6667 0.1364 0.43
S1 S-2 0 0 0.0563 1
Nb1 Nb+3 0.3333 0.6667 0 1
S3 S-2 0.6667 0.3333 0.3284 1
Nb2 Nb+3 0.3333 0.6667 0.2718 1
S2 S-2 0.6667 0.3333 0.21 1
S4 S-2 0 0 0.4377 1
